data_2224837
loop_
_publ_author_name
'Saeed, Aamer'
'Abbas, Naeem'
'Rafique, Hummera'
'Bolte, Michael'

_publ_section_title
;
 3,3'-Dibutanoyl-1,1'-(<i>o</i>-phenylene)dithiourea
;
_journal_coeditor_code BG2318
_journal_issue 2
_journal_name_full 'Acta Crystallographica Section E'
_journal_page_first o441
_journal_paper_doi 10.1107/S1600536810001789
_journal_volume 66
_journal_year 2010
_chemical_formula_iupac 'C16 H22 N4 O2 S2'
_chemical_formula_moiety 'C16 H22 N4 O2 S2'
_chemical_formula_sum 'C16 H22 N4 O2 S2'
_chemical_formula_weight 366.50
_chemical_name_systematic
;
3,3'-Dibutanoyl-1,1'-(<i>o</i>-phenylene)dithiourea
;
_space_group_IT_number 14
_symmetry_cell_setting monoclinic
_symmetry_space_group_name_Hall '-P 2yn'
_symmetry_space_group_name_H-M 'P 1 21/n 1'
_atom_sites_solution_hydrogens geom
_atom_sites_solution_primary direct
_atom_sites_solution_secondary difmap
_audit_creation_method SHELXL-97
_cell_angle_alpha 90.00
_cell_angle_beta 91.949(5)
_cell_angle_gamma 90.00
_cell_formula_units_Z 4
_cell_length_a 8.8099(5)
_cell_length_b 16.4925(7)
_cell_length_c 12.3923(8)
_cell_measurement_reflns_used 20465
_cell_measurement_temperature 173(2)
_cell_measurement_theta_max 26.0
_cell_measurement_theta_min 3.4
_cell_volume 1799.53(17)
_computing_cell_refinement 'X-AREA (Stoe & Cie, 2001)'
_computing_data_collection 'X-AREA (Stoe & Cie, 2001)'
_computing_data_reduction 'X-AREA (Stoe & Cie, 2001)'
_computing_molecular_graphics 'XP in SHELXTL-Plus (Sheldrick, 2008)'
_computing_publication_material 'SHELXL97 (Sheldrick, 2008)'
_computing_structure_refinement 'SHELXL97 (Sheldrick, 2008)'
_computing_structure_solution 'SHELXS97 (Sheldrick, 2008)'
_diffrn_ambient_temperature 173(2)
_diffrn_measured_fraction_theta_full 0.997
_diffrn_measured_fraction_theta_max 0.991
_diffrn_measurement_device_type 'Stoe IPDS II two-circle diffractometer'
_diffrn_measurement_method \w
_diffrn_radiation_monochromator graphite
_diffrn_radiation_source 'fine-focus sealed tube'
_diffrn_radiation_type MoK\a
_diffrn_radiation_wavelength 0.71073
_diffrn_reflns_av_R_equivalents 0.0866
_diffrn_reflns_av_sigmaI/netI 0.0409
_diffrn_reflns_limit_h_max 10
_diffrn_reflns_limit_h_min -10
_diffrn_reflns_limit_k_max 18
_diffrn_reflns_limit_k_min -19
_diffrn_reflns_limit_l_max 14
_diffrn_reflns_limit_l_min -15
_diffrn_reflns_number 22483
_diffrn_reflns_theta_full 25.00
_diffrn_reflns_theta_max 25.61
_diffrn_reflns_theta_min 3.38
_diffrn_standards_number 0
_exptl_absorpt_coefficient_mu 0.312
_exptl_absorpt_correction_T_max 0.9316
_exptl_absorpt_correction_T_min 0.9176
_exptl_absorpt_correction_type multi-scan
_exptl_absorpt_process_details '(MULABS; Spek, 2009; Blessing, 1995)'
_exptl_crystal_colour colourless
_exptl_crystal_density_diffrn 1.353
_exptl_crystal_density_method 'not measured'
_exptl_crystal_description block
_exptl_crystal_F_000 776
_exptl_crystal_size_max 0.28
_exptl_crystal_size_mid 0.28
_exptl_crystal_size_min 0.23
_refine_diff_density_max 0.228
_refine_diff_density_min -0.332
_refine_ls_extinction_method none
_refine_ls_goodness_of_fit_ref 1.040
_refine_ls_hydrogen_treatment mixed
_refine_ls_matrix_type full
_refine_ls_number_parameters 229
_refine_ls_number_reflns 3360
_refine_ls_number_restraints 0
_refine_ls_restrained_S_all 1.040
_refine_ls_R_factor_all 0.0446
_refine_ls_R_factor_gt 0.0360
_refine_ls_shift/su_max 0.001
_refine_ls_shift/su_mean 0.000
_refine_ls_structure_factor_coef Fsqd
_refine_ls_weighting_details 'calc w=1/[\s^2^(Fo^2^)+(0.0595P)^2^+0.1390P] where P=(Fo^2^+2Fc^2^)/3'
_refine_ls_weighting_scheme calc
_refine_ls_wR_factor_gt 0.0911
_refine_ls_wR_factor_ref 0.0950
_reflns_number_gt 2890
_reflns_number_total 3360
_reflns_threshold_expression I>2\s(I)
_cod_data_source_file bg2318.cif
_cod_data_source_block I
_cod_depositor_comments
;
The following automatic conversions were performed:
'_symmetry_cell_setting' value 'Monoclinic' changed to 'monoclinic'
according to '/home/saulius/struct/CIF-dictionaries/cif_core.dic'
dictionary named 'cif_core.dic' version 2.4.1 from 2010-06-29.

Automatic conversion script
Id: cif_fix_enum 1527 2010-12-29 10:47:43Z saulius 

The following automatic conversions were performed:

'_symmetry_cell_setting' value 'Monoclinic' changed to 'monoclinic'
according to /home/saulius/struct/CIF-dictionaries/cif_core.dic
dictionary named 'cif_core.dic' version 2.4.1 from 2010-06-29.

Automatic conversion script
Id: cif_fix_values 1715 2011-07-08 13:25:40Z adriana 
;
_cod_original_sg_symbol_H-M 'P 21/n'
_cod_database_code 2224837
_cod_database_fobs_code 2224837

loop_
_symmetry_equiv_pos_as_xyz
'x, y, z'
'-x+1/2, y+1/2, -z+1/2'
'-x, -y, -z'
'x-1/2, -y-1/2, z-1/2'

loop_
_atom_site_type_symbol
_atom_site_label
_atom_site_fract_x
_atom_site_fract_y
_atom_site_fract_z
_atom_site_U_iso_or_equiv
_atom_site_adp_type
_atom_site_calc_flag
_atom_site_refinement_flags
_atom_site_occupancy
_atom_site_disorder_assembly
_atom_site_disorder_group
S S1 0.07444(5) 0.68569(3) 0.35994(3) 0.02446(14) Uani d . 1 . .
S S2 0.47542(5) 0.79179(3) 0.52094(3) 0.02947(14) Uani d . 1 . .
O O1 0.38901(14) 0.53284(9) 0.57778(9) 0.0278(3) Uani d . 1 . .
O O2 0.83408(13) 0.59749(8) 0.58037(9) 0.0224(3) Uani d . 1 . .
C C1 0.42857(18) 0.65251(9) 0.31239(12) 0.0152(3) Uani d . 1 . .
C C2 0.57714(18) 0.67920(9) 0.33537(12) 0.0154(3) Uani d . 1 . .
C C3 0.66576(19) 0.70843(10) 0.25383(13) 0.0206(3) Uani d . 1 . .
H H3 0.7674 0.7249 0.2695 0.025 Uiso calc R 1 . .
C C4 0.6054(2) 0.71355(11) 0.14871(13) 0.0228(4) Uani d . 1 . .
H H4 0.6654 0.7342 0.0927 0.027 Uiso calc R 1 . .
C C5 0.4579(2) 0.68847(10) 0.12589(12) 0.0211(4) Uani d . 1 . .
H H5 0.4170 0.6924 0.0542 0.025 Uiso calc R 1 . .
C C6 0.36860(19) 0.65746(10) 0.20698(12) 0.0180(3) Uani d . 1 . .
H H6 0.2678 0.6399 0.1906 0.022 Uiso calc R 1 . .
N N11 0.34909(15) 0.61572(8) 0.39740(10) 0.0160(3) Uani d . 1 . .
H H11 0.401(2) 0.5867(12) 0.4430(16) 0.019 Uiso d . 1 . .
C C11 0.20588(17) 0.62849(10) 0.42462(12) 0.0159(3) Uani d . 1 . .
N N12 0.16371(16) 0.58921(8) 0.51872(10) 0.0168(3) Uani d . 1 . .
H H12 0.072(2) 0.5945(12) 0.5357(15) 0.020 Uiso d . 1 . .
C C12 0.25388(19) 0.54519(10) 0.59085(12) 0.0195(3) Uani d . 1 . .
C C13 0.1723(2) 0.51260(12) 0.68687(14) 0.0272(4) Uani d . 1 . .
H H13A 0.1316 0.4581 0.6691 0.033 Uiso calc R 1 . .
H H13B 0.0852 0.5484 0.7017 0.033 Uiso calc R 1 . .
C C14 0.2751(2) 0.50692(12) 0.78795(14) 0.0285(4) Uani d . 1 . .
H H14A 0.2206 0.4776 0.8446 0.034 Uiso calc R 1 . .
H H14B 0.3663 0.4748 0.7711 0.034 Uiso calc R 1 . .
C C15 0.3251(3) 0.58888(14) 0.83166(17) 0.0447(5) Uani d . 1 . .
H H15A 0.3912 0.5812 0.8961 0.054 Uiso calc R 1 . .
H H15B 0.2357 0.6205 0.8506 0.054 Uiso calc R 1 . .
H H15C 0.3809 0.6179 0.7765 0.054 Uiso calc R 1 . .
N N21 0.64067(16) 0.67101(9) 0.44277(10) 0.0170(3) Uani d . 1 . .
H H21 0.708(2) 0.6374(13) 0.4558(15) 0.020 Uiso d . 1 . .
C C21 0.59630(17) 0.71486(10) 0.52676(12) 0.0171(3) Uani d . 1 . .
N N22 0.65944(15) 0.69253(8) 0.62711(11) 0.0172(3) Uani d . 1 . .
H H22 0.630(2) 0.7231(13) 0.6794(16) 0.021 Uiso d . 1 . .
C C22 0.77077(18) 0.63670(10) 0.65070(12) 0.0178(3) Uani d . 1 . .
C C23 0.8064(2) 0.62499(11) 0.76915(12) 0.0223(4) Uani d . 1 . .
H H23A 0.7462 0.6636 0.8114 0.027 Uiso calc R 1 . .
H H23B 0.9154 0.6361 0.7847 0.027 Uiso calc R 1 . .
C C24 0.7692(2) 0.53829(12) 0.80244(14) 0.0308(4) Uani d . 1 . .
H H24A 0.6617 0.5264 0.7825 0.037 Uiso calc R 1 . .
H H24B 0.8335 0.5000 0.7627 0.037 Uiso calc R 1 . .
C C25 0.7954(4) 0.52563(15) 0.92284(17) 0.0580(8) Uani d . 1 . .
H H25A 0.7694 0.4697 0.9415 0.070 Uiso calc R 1 . .
H H25B 0.7314 0.5632 0.9623 0.070 Uiso calc R 1 . .
H H25C 0.9024 0.5358 0.9424 0.070 Uiso calc R 1 . .

loop_
_atom_site_aniso_label
_atom_site_aniso_U_11
_atom_site_aniso_U_22
_atom_site_aniso_U_33
_atom_site_aniso_U_12
_atom_site_aniso_U_13
_atom_site_aniso_U_23
S1 0.0188(2) 0.0308(3) 0.0237(2) 0.00497(16) 0.00078(16) 0.01004(17)
S2 0.0334(3) 0.0301(3) 0.0245(2) 0.01694(19) -0.00509(18) -0.00387(18)
O1 0.0216(6) 0.0399(8) 0.0223(6) 0.0105(5) 0.0046(5) 0.0104(5)
O2 0.0225(6) 0.0264(7) 0.0184(6) 0.0085(5) -0.0012(4) -0.0018(5)
C1 0.0168(7) 0.0135(8) 0.0153(7) 0.0021(6) 0.0025(6) 0.0011(6)
C2 0.0181(8) 0.0137(8) 0.0144(7) 0.0028(6) -0.0005(6) -0.0001(6)
C3 0.0182(8) 0.0201(9) 0.0236(8) 0.0003(6) 0.0022(6) 0.0020(6)
C4 0.0268(9) 0.0219(9) 0.0200(8) 0.0017(7) 0.0073(6) 0.0058(7)
C5 0.0289(9) 0.0213(9) 0.0130(7) 0.0052(7) 0.0006(6) 0.0007(6)
C6 0.0191(8) 0.0172(8) 0.0175(7) 0.0012(6) -0.0026(6) -0.0011(6)
N11 0.0152(6) 0.0189(7) 0.0138(6) 0.0005(5) -0.0007(5) 0.0040(5)
C11 0.0175(8) 0.0155(8) 0.0145(7) -0.0034(6) -0.0010(6) -0.0020(6)
N12 0.0137(7) 0.0200(7) 0.0168(6) 0.0006(5) 0.0021(5) 0.0035(5)
C12 0.0216(8) 0.0201(8) 0.0169(7) 0.0026(6) 0.0017(6) 0.0010(6)
C13 0.0256(9) 0.0324(10) 0.0242(8) 0.0047(7) 0.0063(7) 0.0108(7)
C14 0.0391(10) 0.0280(10) 0.0187(8) 0.0083(8) 0.0043(7) 0.0074(7)
C15 0.0663(16) 0.0377(12) 0.0303(10) 0.0012(11) 0.0033(10) -0.0059(9)
N21 0.0153(7) 0.0195(7) 0.0159(6) 0.0045(5) -0.0027(5) -0.0006(5)
C21 0.0147(7) 0.0185(8) 0.0180(7) -0.0001(6) 0.0001(6) 0.0006(6)
N22 0.0190(7) 0.0177(7) 0.0148(6) 0.0015(5) -0.0010(5) -0.0029(5)
C22 0.0186(8) 0.0168(8) 0.0178(7) -0.0021(6) -0.0028(6) 0.0003(6)
C23 0.0296(9) 0.0203(9) 0.0167(8) 0.0036(7) -0.0047(6) -0.0010(6)
C24 0.0442(11) 0.0265(10) 0.0215(8) -0.0072(8) 0.0001(8) 0.0024(7)
C25 0.115(2) 0.0344(13) 0.0240(10) -0.0185(14) -0.0110(12) 0.0085(9)

loop_
_atom_type_symbol
_atom_type_description
_atom_type_scat_dispersion_real
_atom_type_scat_dispersion_imag
_atom_type_scat_source
C C 0.0033 0.0016 'International Tables Vol C Tables 4.2.6.8 and 6.1.1.4'
H H 0.0000 0.0000 'International Tables Vol C Tables 4.2.6.8 and 6.1.1.4'
N N 0.0061 0.0033 'International Tables Vol C Tables 4.2.6.8 and 6.1.1.4'
O O 0.0106 0.0060 'International Tables Vol C Tables 4.2.6.8 and 6.1.1.4'
S S 0.1246 0.1234 'International Tables Vol C Tables 4.2.6.8 and 6.1.1.4'

loop_
_geom_angle_atom_site_label_1
_geom_angle_atom_site_label_2
_geom_angle_atom_site_label_3
_geom_angle_site_symmetry_1
_geom_angle_site_symmetry_3
_geom_angle
_geom_angle_publ_flag
C6 C1 C2 . . 119.57(14) ?
C6 C1 N11 . . 122.61(14) ?
C2 C1 N11 . . 117.65(13) ?
C3 C2 C1 . . 120.47(14) ?
C3 C2 N21 . . 119.91(14) ?
C1 C2 N21 . . 119.48(14) ?
C2 C3 C4 . . 119.80(15) ?
C2 C3 H3 . . 120.1 ?
C4 C3 H3 . . 120.1 ?
C5 C4 C3 . . 119.94(15) ?
C5 C4 H4 . . 120.0 ?
C3 C4 H4 . . 120.0 ?
C4 C5 C6 . . 120.74(15) ?
C4 C5 H5 . . 119.6 ?
C6 C5 H5 . . 119.6 ?
C5 C6 C1 . . 119.45(15) ?
C5 C6 H6 . . 120.3 ?
C1 C6 H6 . . 120.3 ?
C11 N11 C1 . . 127.91(14) ?
C11 N11 H11 . . 114.1(12) ?
C1 N11 H11 . . 117.4(13) ?
N11 C11 N12 . . 114.78(14) ?
N11 C11 S1 . . 127.73(12) ?
N12 C11 S1 . . 117.49(11) ?
C12 N12 C11 . . 128.39(14) ?
C12 N12 H12 . . 115.2(13) ?
C11 N12 H12 . . 116.3(13) ?
O1 C12 N12 . . 122.84(14) ?
O1 C12 C13 . . 122.44(15) ?
N12 C12 C13 . . 114.71(14) ?
C12 C13 C14 . . 112.57(15) ?
C12 C13 H13A . . 109.1 ?
C14 C13 H13A . . 109.1 ?
C12 C13 H13B . . 109.1 ?
C14 C13 H13B . . 109.1 ?
H13A C13 H13B . . 107.8 ?
C15 C14 C13 . . 113.35(16) ?
C15 C14 H14A . . 108.9 ?
C13 C14 H14A . . 108.9 ?
C15 C14 H14B . . 108.9 ?
C13 C14 H14B . . 108.9 ?
H14A C14 H14B . . 107.7 ?
C14 C15 H15A . . 109.5 ?
C14 C15 H15B . . 109.5 ?
H15A C15 H15B . . 109.5 ?
C14 C15 H15C . . 109.5 ?
H15A C15 H15C . . 109.5 ?
H15B C15 H15C . . 109.5 ?
C21 N21 C2 . . 123.85(14) ?
C21 N21 H21 . . 116.0(13) ?
C2 N21 H21 . . 120.1(13) ?
N21 C21 N22 . . 115.68(14) ?
N21 C21 S2 . . 125.81(12) ?
N22 C21 S2 . . 118.52(12) ?
C22 N22 C21 . . 128.97(14) ?
C22 N22 H22 . . 117.5(13) ?
C21 N22 H22 . . 113.1(13) ?
O2 C22 N22 . . 122.64(14) ?
O2 C22 C23 . . 122.56(15) ?
N22 C22 C23 . . 114.77(14) ?
C22 C23 C24 . . 110.15(14) ?
C22 C23 H23A . . 109.6 ?
C24 C23 H23A . . 109.6 ?
C22 C23 H23B . . 109.6 ?
C24 C23 H23B . . 109.6 ?
H23A C23 H23B . . 108.1 ?
C25 C24 C23 . . 111.58(16) ?
C25 C24 H24A . . 109.3 ?
C23 C24 H24A . . 109.3 ?
C25 C24 H24B . . 109.3 ?
C23 C24 H24B . . 109.3 ?
H24A C24 H24B . . 108.0 ?
C24 C25 H25A . . 109.5 ?
C24 C25 H25B . . 109.5 ?
H25A C25 H25B . . 109.5 ?
C24 C25 H25C . . 109.5 ?
H25A C25 H25C . . 109.5 ?
H25B C25 H25C . . 109.5 ?

loop_
_geom_bond_atom_site_label_1
_geom_bond_atom_site_label_2
_geom_bond_site_symmetry_2
_geom_bond_distance
_geom_bond_publ_flag
S1 C11 . 1.6763(16) ?
S2 C21 . 1.6566(16) ?
O1 C12 . 1.224(2) ?
O2 C22 . 1.234(2) ?
C1 C6 . 1.395(2) ?
C1 C2 . 1.401(2) ?
C1 N11 . 1.4207(19) ?
C2 C3 . 1.385(2) ?
C2 N21 . 1.4325(19) ?
C3 C4 . 1.393(2) ?
C3 H3 . 0.9500 ?
C4 C5 . 1.384(3) ?
C4 H4 . 0.9500 ?
C5 C6 . 1.394(2) ?
C5 H5 . 0.9500 ?
C6 H6 . 0.9500 ?
N11 C11 . 1.334(2) ?
N11 H11 . 0.86(2) ?
C11 N12 . 1.395(2) ?
N12 C12 . 1.382(2) ?
N12 H12 . 0.84(2) ?
C12 C13 . 1.510(2) ?
C13 C14 . 1.524(3) ?
C13 H13A . 0.9900 ?
C13 H13B . 0.9900 ?
C14 C15 . 1.516(3) ?
C14 H14A . 0.9900 ?
C14 H14B . 0.9900 ?
C15 H15A . 0.9800 ?
C15 H15B . 0.9800 ?
C15 H15C . 0.9800 ?
N21 C21 . 1.337(2) ?
N21 H21 . 0.83(2) ?
C21 N22 . 1.395(2) ?
N22 C22 . 1.370(2) ?
N22 H22 . 0.87(2) ?
C22 C23 . 1.503(2) ?
C23 C24 . 1.527(3) ?
C23 H23A . 0.9900 ?
C23 H23B . 0.9900 ?
C24 C25 . 1.516(3) ?
C24 H24A . 0.9900 ?
C24 H24B . 0.9900 ?
C25 H25A . 0.9800 ?
C25 H25B . 0.9800 ?
C25 H25C . 0.9800 ?

loop_
_geom_hbond_atom_site_label_D
_geom_hbond_atom_site_label_H
_geom_hbond_atom_site_label_A
_geom_hbond_site_symmetry_A
_geom_hbond_distance_DH
_geom_hbond_distance_HA
_geom_hbond_distance_DA
_geom_hbond_angle_DHA
N11 H11 O1 . 0.86(2) 1.90(2) 2.6336(17) 142.6(17)
N12 H12 O2 1_455 0.84(2) 2.19(2) 3.0309(18) 175.3(19)
N21 H21 O2 . 0.83(2) 1.98(2) 2.6616(18) 139.1(18)
N22 H22 S1 4_676 0.87(2) 2.75(2) 3.6147(14) 172.0(17)

loop_
_geom_torsion_atom_site_label_1
_geom_torsion_atom_site_label_2
_geom_torsion_atom_site_label_3
_geom_torsion_atom_site_label_4
_geom_torsion_site_symmetry_1
_geom_torsion_site_symmetry_2
_geom_torsion_site_symmetry_3
_geom_torsion_site_symmetry_4
_geom_torsion
_geom_torsion_publ_flag
C6 C1 C2 C3 . . . . -1.7(2) ?
N11 C1 C2 C3 . . . . 173.81(15) ?
C6 C1 C2 N21 . . . . -177.47(14) ?
N11 C1 C2 N21 . . . . -2.0(2) ?
C1 C2 C3 C4 . . . . 1.9(2) ?
N21 C2 C3 C4 . . . . 177.67(15) ?
C2 C3 C4 C5 . . . . -0.8(3) ?
C3 C4 C5 C6 . . . . -0.4(3) ?
C4 C5 C6 C1 . . . . 0.6(2) ?
C2 C1 C6 C5 . . . . 0.4(2) ?
N11 C1 C6 C5 . . . . -174.83(15) ?
C6 C1 N11 C11 . . . . -49.1(2) ?
C2 C1 N11 C11 . . . . 135.57(16) ?
C1 N11 C11 N12 . . . . -174.00(14) ?
C1 N11 C11 S1 . . . . 5.6(2) ?
N11 C11 N12 C12 . . . . 6.0(2) ?
S1 C11 N12 C12 . . . . -173.65(13) ?
C11 N12 C12 O1 . . . . -2.4(3) ?
C11 N12 C12 C13 . . . . 178.22(16) ?
O1 C12 C13 C14 . . . . 31.9(2) ?
N12 C12 C13 C14 . . . . -148.67(15) ?
C12 C13 C14 C15 . . . . 67.2(2) ?
C3 C2 N21 C21 . . . . 113.70(18) ?
C1 C2 N21 C21 . . . . -70.5(2) ?
C2 N21 C21 N22 . . . . 173.38(14) ?
C2 N21 C21 S2 . . . . -6.7(2) ?
N21 C21 N22 C22 . . . . 6.5(2) ?
S2 C21 N22 C22 . . . . -173.42(13) ?
C21 N22 C22 O2 . . . . 1.0(3) ?
C21 N22 C22 C23 . . . . -177.18(15) ?
O2 C22 C23 C24 . . . . -61.4(2) ?
N22 C22 C23 C24 . . . . 116.77(17) ?
C22 C23 C24 C25 . . . . -176.8(2) ?

loop_
_cod_related_entry_id
_cod_related_entry_database
_cod_related_entry_code
1 ChemSpider 24744315
